data_4124381
loop_
_publ_author_name
'Zhang, Jiaheng'
'Mitchell, Lauren A.'
'Parrish, Damon A.'
'Shreeve, Jean'ne M.'

_publ_section_title
;
 Enforced Layer-by-Layer Stacking of Energetic Salts towards
 High-Performance Insensitive Energetic Materials.
;
_journal_name_full 'Journal of the American Chemical Society'
_journal_page_first 150814061208001
_journal_paper_doi 10.1021/jacs.5b07852
_journal_year 2015
_chemical_formula_moiety 'C3 H2 N7 O2, C H8 N5'
_chemical_formula_sum 'C4 H10 N12 O2'
_chemical_formula_weight 258.24
_space_group_crystal_system monoclinic
_space_group_IT_number 9
_space_group_name_Hall 'C -2yc'
_space_group_name_H-M_alt 'C 1 c 1'
_symmetry_space_group_name_Hall 'C -2yc'
_symmetry_space_group_name_H-M 'C 1 c 1'
_atom_sites_solution_hydrogens difmap
_audit_creation_method SHELXL-2014/7
_cell_angle_alpha 90
_cell_angle_beta 91.2610(10)
_cell_angle_gamma 90
_cell_formula_units_Z 4
_cell_length_a 4.7182(2)
_cell_length_b 17.4672(6)
_cell_length_c 12.9425(5)
_cell_measurement_reflns_used 3129
_cell_measurement_temperature 296(2)
_cell_measurement_theta_max 26.34
_cell_measurement_theta_min 2.81
_cell_volume 1066.38(7)
_computing_cell_refinement 'Bruker APEX2 v2014.11-0 (Bruker, 2009)'
_computing_data_collection 'Bruker APEX2 v2014.11-0 (Bruker, 2009)'
_computing_data_reduction
;
Bruker SAINT v7.68A (Bruker, 2009), Bruker XPREP v2014/2 (Bruker, 2008)
;
_computing_molecular_graphics 'Bruker SHELXTL v2014/7 (Bruker, 2008)'
_computing_publication_material 'Bruker SHELXTL v2014/7 (Bruker, 2008)'
_computing_structure_refinement 'SHELXL-2014/7 (Sheldrick, 2014) within WINGX (Farrugia, 2012)'
_computing_structure_solution 'Bruker SHELXTL v2014/7 (Bruker, 2008)'
_diffrn_ambient_temperature 296(2)
_diffrn_measured_fraction_theta_full 0.998
_diffrn_measured_fraction_theta_max 0.998
_diffrn_measurement_device_type 'Bruker SMART APEX II CCD'
_diffrn_measurement_method '\w scans'
_diffrn_radiation_monochromator graphite
_diffrn_radiation_source 'fine focus sealed tube'
_diffrn_radiation_type MoK\a
_diffrn_radiation_wavelength 0.71073
_diffrn_reflns_av_R_equivalents 0.0130
_diffrn_reflns_av_unetI/netI 0.0161
_diffrn_reflns_laue_measured_fraction_full 0.998
_diffrn_reflns_laue_measured_fraction_max 0.998
_diffrn_reflns_limit_h_max 5
_diffrn_reflns_limit_h_min -5
_diffrn_reflns_limit_k_max 20
_diffrn_reflns_limit_k_min -21
_diffrn_reflns_limit_l_max 16
_diffrn_reflns_limit_l_min -16
_diffrn_reflns_number 5061
_diffrn_reflns_point_group_measured_fraction_full 0.986
_diffrn_reflns_point_group_measured_fraction_max 0.982
_diffrn_reflns_theta_full 25.242
_diffrn_reflns_theta_max 26.413
_diffrn_reflns_theta_min 2.332
_exptl_absorpt_coefficient_mu 0.132
_exptl_absorpt_correction_T_max 0.7454
_exptl_absorpt_correction_T_min 0.7141
_exptl_absorpt_correction_type multi-scan
_exptl_absorpt_process_details 'SADABS v2008/1 (Bruker, 2008)'
_exptl_crystal_colour colourless
_exptl_crystal_density_diffrn 1.608
_exptl_crystal_description rod
_exptl_crystal_F_000 536
_exptl_crystal_size_max 0.511
_exptl_crystal_size_mid 0.137
_exptl_crystal_size_min 0.085
_refine_diff_density_max 0.113
_refine_diff_density_min -0.163
_refine_diff_density_rms 0.041
_refine_ls_abs_structure_details
;
 Flack x determined using 966 quotients [(I+)-(I-)]/[(I+)+(I-)]
 (Parsons, Flack and Wagner, Acta Cryst. B69 (2013) 249-259).
;
_refine_ls_abs_structure_Flack 0.3(5)
_refine_ls_extinction_method none
_refine_ls_goodness_of_fit_ref 1.140
_refine_ls_hydrogen_treatment refxyz
_refine_ls_matrix_type full
_refine_ls_number_parameters 193
_refine_ls_number_reflns 2153
_refine_ls_number_restraints 2
_refine_ls_restrained_S_all 1.139
_refine_ls_R_factor_all 0.0261
_refine_ls_R_factor_gt 0.0239
_refine_ls_shift/su_max 0.000
_refine_ls_shift/su_mean 0.000
_refine_ls_structure_factor_coef Fsqd
_refine_ls_weighting_details 'w=1/[\s^2^(Fo^2^)+(0.0564P)^2^+0.0143P] where P=(Fo^2^+2Fc^2^)/3'
_refine_ls_weighting_scheme calc
_refine_ls_wR_factor_gt 0.0672
_refine_ls_wR_factor_ref 0.0806
_reflns_Friedel_coverage 0.959
_reflns_friedel_fraction_full 0.973
_reflns_friedel_fraction_max 0.966
_reflns_number_gt 2061
_reflns_number_total 2153
_reflns_threshold_expression 'I > 2\s(I)'
_cod_data_source_file ja5b07852_si_005.cif
_cod_data_source_block shrv314
_cod_database_code 4124381
_shelx_shelxl_version_number 2014/7
_shelx_space_group_comment
;
The symmetry employed for this shelxl refinement is uniquely defined
by the following loop, which should always be used as a source of
symmetry information in preference to the above space-group names.
They are only intended as comments.
;
_shelx_estimated_absorpt_t_min 0.936
_shelx_estimated_absorpt_t_max 0.989

loop_
_space_group_symop_operation_xyz
'x, y, z'
'x, -y, z+1/2'
'x+1/2, y+1/2, z'
'x+1/2, -y+1/2, z+1/2'

loop_
_atom_site_label
_atom_site_type_symbol
_atom_site_fract_x
_atom_site_fract_y
_atom_site_fract_z
_atom_site_U_iso_or_equiv
_atom_site_adp_type
_atom_site_occupancy
_atom_site_site_symmetry_order
_atom_site_calc_flag
_atom_site_refinement_flags_adp
O1 O 0.4867(3) 0.43646(9) 0.60496(12) 0.0367(4) Uani 1 1 d .
N2 N 0.4477(4) 0.48107(10) 0.52457(14) 0.0279(4) Uani 1 1 d .
N3 N 0.2768(5) 0.54236(12) 0.52622(17) 0.0391(5) Uani 1 1 d .
N4 N 0.2896(5) 0.57403(13) 0.43436(17) 0.0436(5) Uani 1 1 d .
N5 N 0.4657(5) 0.53487(12) 0.37363(17) 0.0366(5) Uani 1 1 d .
C6 C 0.5622(4) 0.47670(13) 0.43049(16) 0.0281(4) Uani 1 1 d .
C7 C 0.7612(5) 0.41934(13) 0.39709(18) 0.0293(5) Uani 1 1 d .
N8 N 0.8449(6) 0.36260(15) 0.45551(17) 0.0508(6) Uani 1 1 d .
O9 O 1.0385(5) 0.32285(12) 0.39866(17) 0.0576(6) Uani 1 1 d .
N10 N 1.0714(5) 0.35649(13) 0.30202(18) 0.0439(5) Uani 1 1 d .
C11 C 0.9014(5) 0.41530(13) 0.29976(18) 0.0309(5) Uani 1 1 d .
N12 N 0.8697(6) 0.46189(16) 0.21860(19) 0.0512(7) Uani 1 1 d .
H12A H 0.739(7) 0.499(2) 0.212(3) 0.061 Uiso 1 1 d U
H12B H 0.989(9) 0.454(2) 0.164(3) 0.061 Uiso 1 1 d U
N13 N -0.1101(5) 0.33686(12) 0.7775(2) 0.0404(5) Uani 1 1 d .
H13A H -0.046(8) 0.3569(19) 0.831(3) 0.048 Uiso 1 1 d U
H13B H -0.282(8) 0.3589(18) 0.752(3) 0.048 Uiso 1 1 d U
N14 N 0.1049(5) 0.33730(12) 0.70441(16) 0.0355(5) Uani 1 1 d .
H14 H 0.179(7) 0.3742(19) 0.688(3) 0.043 Uiso 1 1 d U
C15 C 0.1624(4) 0.27367(12) 0.65352(17) 0.0283(4) Uani 1 1 d .
N16 N 0.0142(5) 0.21076(12) 0.6668(2) 0.0376(5) Uani 1 1 d .
H16A H 0.068(7) 0.174(2) 0.637(3) 0.045 Uiso 1 1 d U
H16B H -0.122(7) 0.2101(19) 0.716(3) 0.045 Uiso 1 1 d U
N17 N 0.3766(4) 0.27456(12) 0.58822(17) 0.0359(5) Uani 1 1 d .
H17 H 0.455(7) 0.313(2) 0.574(3) 0.043 Uiso 1 1 d U
N18 N 0.4131(5) 0.20987(12) 0.5251(2) 0.0422(5) Uani 1 1 d .
H18A H 0.588(9) 0.200(2) 0.528(3) 0.051 Uiso 1 1 d U
H18B H 0.386(7) 0.2272(19) 0.458(3) 0.051 Uiso 1 1 d U

loop_
_atom_site_aniso_label
_atom_site_aniso_U_11
_atom_site_aniso_U_22
_atom_site_aniso_U_33
_atom_site_aniso_U_23
_atom_site_aniso_U_13
_atom_site_aniso_U_12
O1 0.0536(10) 0.0329(8) 0.0239(8) 0.0056(6) 0.0078(7) -0.0043(7)
N2 0.0347(9) 0.0261(9) 0.0231(8) -0.0010(7) 0.0076(7) -0.0026(7)
N3 0.0472(11) 0.0358(10) 0.0350(11) -0.0007(9) 0.0147(9) 0.0089(9)
N4 0.0505(13) 0.0426(13) 0.0381(12) 0.0054(9) 0.0135(9) 0.0167(9)
N5 0.0433(10) 0.0376(10) 0.0292(9) 0.0047(8) 0.0090(8) 0.0109(9)
C6 0.0293(10) 0.0323(11) 0.0230(10) 0.0008(8) 0.0052(8) 0.0009(8)
C7 0.0332(10) 0.0301(11) 0.0248(10) 0.0005(8) 0.0043(8) 0.0034(8)
N8 0.0671(15) 0.0505(13) 0.0355(12) 0.0091(10) 0.0145(11) 0.0259(12)
O9 0.0736(14) 0.0574(12) 0.0424(11) 0.0108(10) 0.0140(9) 0.0393(11)
N10 0.0469(12) 0.0502(12) 0.0349(11) 0.0002(9) 0.0070(9) 0.0192(10)
C11 0.0296(10) 0.0351(11) 0.0281(11) -0.0027(8) 0.0035(8) 0.0045(9)
N12 0.0621(15) 0.0596(14) 0.0328(12) 0.0130(10) 0.0223(11) 0.0270(12)
N13 0.0434(12) 0.0397(11) 0.0386(11) -0.0072(9) 0.0106(9) -0.0008(9)
N14 0.0440(10) 0.0294(9) 0.0335(11) -0.0010(8) 0.0106(8) -0.0036(8)
C15 0.0286(10) 0.0299(10) 0.0261(10) 0.0039(8) -0.0015(8) 0.0020(8)
N16 0.0382(11) 0.0286(9) 0.0465(12) -0.0041(9) 0.0108(9) -0.0011(8)
N17 0.0389(10) 0.0329(10) 0.0361(11) -0.0001(8) 0.0099(9) -0.0006(8)
N18 0.0457(12) 0.0399(11) 0.0414(13) -0.0053(10) 0.0068(10) 0.0115(9)

loop_
_atom_type_symbol
_atom_type_description
_atom_type_scat_dispersion_real
_atom_type_scat_dispersion_imag
_atom_type_scat_source
C C 0.0033 0.0016 'International Tables Vol C Tables 4.2.6.8 and 6.1.1.4'
H H 0.0000 0.0000 'International Tables Vol C Tables 4.2.6.8 and 6.1.1.4'
N N 0.0061 0.0033 'International Tables Vol C Tables 4.2.6.8 and 6.1.1.4'
O O 0.0106 0.0060 'International Tables Vol C Tables 4.2.6.8 and 6.1.1.4'

loop_
_geom_angle_atom_site_label_1
_geom_angle_atom_site_label_2
_geom_angle_atom_site_label_3
_geom_angle
O1 N2 N3 122.45(17)
O1 N2 C6 129.29(18)
N3 N2 C6 108.25(18)
N4 N3 N2 106.40(18)
N3 N4 N5 110.87(19)
C6 N5 N4 105.9(2)
N5 C6 N2 108.58(19)
N5 C6 C7 125.52(19)
N2 C6 C7 125.90(19)
N8 C7 C11 109.40(19)
N8 C7 C6 123.0(2)
C11 C7 C6 127.62(19)
C7 N8 O9 105.7(2)
N8 O9 N10 110.88(18)
C11 N10 O9 105.8(2)
N10 C11 N12 123.8(2)
N10 C11 C7 108.3(2)
N12 C11 C7 127.9(2)
C11 N12 H12A 126(2)
C11 N12 H12B 117(2)
H12A N12 H12B 118(3)
N14 N13 H13A 108(3)
N14 N13 H13B 113(2)
H13A N13 H13B 114(3)
C15 N14 N13 119.4(2)
C15 N14 H14 118(2)
N13 N14 H14 122(2)
N16 C15 N14 121.4(2)
N16 C15 N17 120.4(2)
N14 C15 N17 118.2(2)
C15 N16 H16A 116(2)
C15 N16 H16B 119(2)
H16A N16 H16B 125(3)
C15 N17 N18 117.6(2)
C15 N17 H17 122(3)
N18 N17 H17 119(3)
N17 N18 H18A 106(3)
N17 N18 H18B 105(2)
H18A N18 H18B 103(3)

loop_
_geom_bond_atom_site_label_1
_geom_bond_atom_site_label_2
_geom_bond_distance
O1 N2 1.310(2)
N2 N3 1.341(3)
N2 C6 1.345(3)
N3 N4 1.314(3)
N4 N5 1.343(3)
N5 C6 1.329(3)
C6 C7 1.446(3)
C7 N8 1.303(3)
C7 C11 1.437(3)
N8 O9 1.374(3)
O9 N10 1.394(3)
N10 C11 1.303(3)
C11 N12 1.335(3)
N12 H12A 0.90(4)
N12 H12B 0.92(4)
N13 N14 1.403(3)
N13 H13A 0.83(4)
N13 H13B 0.95(4)
N14 C15 1.323(3)
N14 H14 0.77(4)
C15 N16 1.316(3)
C15 N17 1.331(3)
N16 H16A 0.79(4)
N16 H16B 0.91(4)
N17 N18 1.407(3)
N17 H17 0.80(3)
N18 H18A 0.84(4)
N18 H18B 0.93(4)

loop_
_geom_hbond_atom_site_label_D
_geom_hbond_atom_site_label_H
_geom_hbond_atom_site_label_A
_geom_hbond_distance_DH
_geom_hbond_distance_HA
_geom_hbond_distance_DA
_geom_hbond_angle_DHA
_geom_hbond_site_symmetry_A
N12 H12A O1 0.90(4) 2.13(4) 2.909(3) 145(3) 2_564
N12 H12A N5 0.90(4) 2.56(4) 3.074(3) 117(3) .
N12 H12B N3 0.92(4) 2.27(4) 3.179(3) 170(3) 2_664
N13 H13A N4 0.83(4) 2.38(4) 3.151(3) 156(3) 2_565
N13 H13B O1 0.95(4) 2.57(3) 3.383(3) 145(3) 1_455
N14 H14 O1 0.77(4) 2.13(4) 2.829(3) 153(3) .
N16 H16B N10 0.91(4) 2.18(4) 2.995(3) 148(3) 4_355
N17 H17 O1 0.80(3) 2.19(4) 2.883(3) 145(3) .
N17 H17 N8 0.80(3) 2.57(4) 3.219(4) 140(3) .
N18 H18B O9 0.93(4) 2.45(4) 3.094(3) 126(3) 1_455
N18 H18B N13 0.93(4) 2.59(4) 3.306(4) 134(3) 4_554

loop_
_geom_torsion_atom_site_label_1
_geom_torsion_atom_site_label_2
_geom_torsion_atom_site_label_3
_geom_torsion_atom_site_label_4
_geom_torsion
O1 N2 N3 N4 179.3(2)
C6 N2 N3 N4 0.0(3)
N2 N3 N4 N5 -0.3(3)
N3 N4 N5 C6 0.5(3)
N4 N5 C6 N2 -0.5(3)
N4 N5 C6 C7 -179.4(2)
O1 N2 C6 N5 -179.0(2)
N3 N2 C6 N5 0.4(2)
O1 N2 C6 C7 -0.1(3)
N3 N2 C6 C7 179.2(2)
N5 C6 C7 N8 -178.7(3)
N2 C6 C7 N8 2.6(4)
N5 C6 C7 C11 2.8(4)
N2 C6 C7 C11 -175.9(2)
C11 C7 N8 O9 0.9(3)
C6 C7 N8 O9 -177.9(2)
C7 N8 O9 N10 -0.5(3)
N8 O9 N10 C11 -0.2(3)
O9 N10 C11 N12 -179.0(3)
O9 N10 C11 C7 0.7(3)
N8 C7 C11 N10 -1.0(3)
C6 C7 C11 N10 177.6(2)
N8 C7 C11 N12 178.7(3)
C6 C7 C11 N12 -2.6(4)
N13 N14 C15 N16 2.9(3)
N13 N14 C15 N17 -176.8(2)
N16 C15 N17 N18 8.1(3)
N14 C15 N17 N18 -172.2(2)
